data_2223426
loop_
_publ_author_name
'Zhang, Zhenfeng'
'Wei, Meilin'
'Wang, Jiange'
'Zhang, Guisheng'

_publ_section_title
;
 <i>trans</i>-4,5-Dihydroxy-1,3-diphenylimidazolidine-2-thione
;
_journal_coeditor_code HK2762
_journal_issue 10
_journal_name_full 'Acta Crystallographica Section E'
_journal_page_first o2389
_journal_paper_doi 10.1107/S160053680903548X
_journal_volume 65
_journal_year 2009
_chemical_formula_iupac 'C15 H14 N2 O2 S'
_chemical_formula_moiety 'C15 H14 N2 O2 S'
_chemical_formula_sum 'C15 H14 N2 O2 S'
_chemical_formula_weight 286.34
_chemical_name_systematic
;
<i>trans</i>-4,5-Dihydroxy-1,3-diphenylimidazolidine-2-thione
;
_space_group_IT_number 29
_symmetry_cell_setting orthorhombic
_symmetry_space_group_name_Hall 'P 2c -2ac'
_symmetry_space_group_name_H-M 'P c a 21'
_atom_sites_solution_hydrogens geom
_atom_sites_solution_primary direct
_atom_sites_solution_secondary difmap
_audit_creation_method SHELXL-97
_cell_angle_alpha 90.00
_cell_angle_beta 90.00
_cell_angle_gamma 90.00
_cell_formula_units_Z 4
_cell_length_a 20.5119(4)
_cell_length_b 7.1020(4)
_cell_length_c 9.6659(3)
_cell_measurement_reflns_used 871
_cell_measurement_temperature 294(2)
_cell_measurement_theta_max 27.90
_cell_measurement_theta_min 2.90
_cell_volume 1408.08(9)
_computing_cell_refinement 'SAINT (Bruker, 1997)'
_computing_data_collection 'SMART (Bruker, 1997)'
_computing_data_reduction 'SAINT (Bruker, 1997)'
_computing_molecular_graphics 'SHELXTL (Sheldrick, 2008)'
_computing_publication_material 'SHELXTL (Sheldrick, 2008)'
_computing_structure_refinement 'SHELXL97 (Sheldrick, 2008)'
_computing_structure_solution 'SHELXS97 (Sheldrick, 2008)'
_diffrn_ambient_temperature 294(2)
_diffrn_measured_fraction_theta_full 0.970
_diffrn_measured_fraction_theta_max 0.970
_diffrn_measurement_device_type 'Bruker SMART CCD area-detector'
_diffrn_measurement_method '\f and \w'
_diffrn_radiation_monochromator graphite
_diffrn_radiation_source 'fine-focus sealed tube'
_diffrn_radiation_type MoK\a
_diffrn_radiation_wavelength 0.71073
_diffrn_reflns_av_R_equivalents 0.0448
_diffrn_reflns_av_sigmaI/netI 0.0393
_diffrn_reflns_limit_h_max 24
_diffrn_reflns_limit_h_min -24
_diffrn_reflns_limit_k_max 8
_diffrn_reflns_limit_k_min -8
_diffrn_reflns_limit_l_max 11
_diffrn_reflns_limit_l_min -11
_diffrn_reflns_number 7542
_diffrn_reflns_theta_full 25.50
_diffrn_reflns_theta_max 25.50
_diffrn_reflns_theta_min 2.90
_exptl_absorpt_coefficient_mu 0.232
_exptl_absorpt_correction_T_max 0.9435
_exptl_absorpt_correction_T_min 0.9233
_exptl_absorpt_correction_type multi-scan
_exptl_absorpt_process_details '(SADABS; Sheldrick, 2003)'
_exptl_crystal_colour colorless
_exptl_crystal_density_diffrn 1.351
_exptl_crystal_density_method 'not measured'
_exptl_crystal_description block
_exptl_crystal_F_000 600
_exptl_crystal_size_max 0.35
_exptl_crystal_size_mid 0.22
_exptl_crystal_size_min 0.20
_refine_diff_density_max 0.258
_refine_diff_density_min -0.403
_refine_ls_abs_structure_details 'Flack (1983), 1123 Friedel pairs'
_refine_ls_abs_structure_Flack 0.16(10)
_refine_ls_extinction_method none
_refine_ls_goodness_of_fit_ref 1.085
_refine_ls_hydrogen_treatment constr
_refine_ls_matrix_type full
_refine_ls_number_parameters 183
_refine_ls_number_reflns 2521
_refine_ls_number_restraints 0
_refine_ls_restrained_S_all 1.083
_refine_ls_R_factor_all 0.0439
_refine_ls_R_factor_gt 0.0372
_refine_ls_shift/su_max 0.001
_refine_ls_shift/su_mean 0.000
_refine_ls_structure_factor_coef Fsqd
_refine_ls_weighting_details 'calc w=1/[\s^2^(Fo^2^)+(0.0758P)^2^+0.1052P] where P=(Fo^2^+2Fc^2^)/3'
_refine_ls_weighting_scheme calc
_refine_ls_wR_factor_gt 0.1055
_refine_ls_wR_factor_ref 0.1189
_reflns_number_gt 2273
_reflns_number_total 2521
_reflns_threshold_expression I>2\s(I)
_cod_data_source_file hk2762.cif
_cod_data_source_block I
_cod_original_cell_volume 1408.09(9)
_cod_database_code 2223426
_cod_database_fobs_code 2223426

loop_
_symmetry_equiv_pos_as_xyz
'x, y, z'
'-x, -y, z+1/2'
'x+1/2, -y, z'
'-x+1/2, y, z+1/2'

loop_
_atom_site_type_symbol
_atom_site_label
_atom_site_fract_x
_atom_site_fract_y
_atom_site_fract_z
_atom_site_U_iso_or_equiv
_atom_site_adp_type
_atom_site_calc_flag
_atom_site_refinement_flags
_atom_site_occupancy
_atom_site_disorder_assembly
_atom_site_disorder_group
S S1 0.57085(3) 0.08292(10) 0.82543(8) 0.0490(2) Uani d . 1 . .
O O1 0.50025(9) 0.6924(3) 0.73031(18) 0.0461(5) Uani d . 1 . .
H H1 0.5111 0.7982 0.7786 0.16(3) Uiso d R 1 . .
O O2 0.41663(9) 0.4806(3) 1.01911(19) 0.0496(5) Uani d . 1 . .
H H2 0.4449 0.4376 1.0700 0.074 Uiso calc R 1 . .
N N1 0.55261(10) 0.4549(3) 0.8636(2) 0.0377(5) Uani d U 1 . .
N N2 0.46089(9) 0.2969(3) 0.8350(2) 0.0390(5) Uani d U 1 . .
C C1 0.52752(11) 0.2806(4) 0.8419(2) 0.0377(5) Uani d U 1 . .
C C2 0.50147(11) 0.5976(4) 0.8604(2) 0.0369(6) Uani d . 1 . .
H H2A 0.5071 0.6878 0.9363 0.044 Uiso calc R 1 . .
C C3 0.43958(12) 0.4818(4) 0.8810(2) 0.0380(6) Uani d . 1 . .
H H3 0.4053 0.5286 0.8194 0.046 Uiso calc R 1 . .
C C4 0.61952(11) 0.4991(4) 0.8966(2) 0.0365(5) Uani d . 1 . .
C C5 0.64923(14) 0.4175(4) 1.0118(3) 0.0488(7) Uani d . 1 . .
H H5 0.6268 0.3293 1.0647 0.059 Uiso calc R 1 . .
C C6 0.71267(15) 0.4689(5) 1.0472(4) 0.0610(8) Uani d . 1 . .
H H6 0.7327 0.4125 1.1229 0.073 Uiso calc R 1 . .
C C7 0.74579(15) 0.6012(5) 0.9721(4) 0.0626(9) Uani d . 1 . .
H H7 0.7880 0.6358 0.9966 0.075 Uiso calc R 1 . .
C C8 0.71551(16) 0.6831(6) 0.8587(3) 0.0703(10) Uani d . 1 . .
H H8 0.7376 0.7737 0.8075 0.084 Uiso calc R 1 . .
C C9 0.65245(13) 0.6318(4) 0.8203(3) 0.0551(7) Uani d . 1 . .
H H9 0.6328 0.6870 0.7437 0.066 Uiso calc R 1 . .
C C10 0.41476(10) 0.1456(4) 0.8282(3) 0.0381(5) Uani d . 1 . .
C C11 0.40282(15) 0.0370(5) 0.9455(3) 0.0505(7) Uani d . 1 . .
H H11 0.4276 0.0542 1.0251 0.061 Uiso calc R 1 . .
C C12 0.35357(17) -0.0971(4) 0.9426(4) 0.0585(8) Uani d . 1 . .
H H12 0.3456 -0.1715 1.0200 0.070 Uiso calc R 1 . .
C C13 0.31627(13) -0.1201(4) 0.8242(4) 0.0612(8) Uani d . 1 . .
H H13 0.2824 -0.2071 0.8237 0.073 Uiso calc R 1 . .
C C14 0.32898(15) -0.0150(5) 0.7067(3) 0.0563(8) Uani d . 1 . .
H H14 0.3046 -0.0337 0.6268 0.068 Uiso calc R 1 . .
C C15 0.37826(14) 0.1181(4) 0.7087(3) 0.0450(6) Uani d . 1 . .
H H15 0.3870 0.1892 0.6301 0.054 Uiso calc R 1 . .

loop_
_atom_site_aniso_label
_atom_site_aniso_U_11
_atom_site_aniso_U_22
_atom_site_aniso_U_33
_atom_site_aniso_U_12
_atom_site_aniso_U_13
_atom_site_aniso_U_23
S1 0.0455(3) 0.0357(4) 0.0658(4) 0.0026(3) 0.0023(3) -0.0088(3)
O1 0.0571(12) 0.0356(12) 0.0456(9) -0.0020(8) 0.0007(7) 0.0041(8)
O2 0.0486(10) 0.0555(14) 0.0447(9) 0.0059(10) 0.0092(8) 0.0014(9)
N1 0.0353(10) 0.0304(12) 0.0473(11) -0.0039(9) -0.0010(8) -0.0025(8)
N2 0.0370(10) 0.0310(12) 0.0489(9) -0.0026(8) -0.0008(9) -0.0005(10)
C1 0.0369(11) 0.0410(15) 0.0353(10) -0.0014(10) 0.0006(9) -0.0012(11)
C2 0.0401(13) 0.0327(16) 0.0379(12) 0.0032(10) -0.0019(8) -0.0044(10)
C3 0.0399(12) 0.0335(16) 0.0407(11) 0.0028(11) -0.0016(10) -0.0030(10)
C4 0.0378(12) 0.0293(14) 0.0423(11) -0.0014(11) 0.0020(9) -0.0078(10)
C5 0.0449(14) 0.0473(18) 0.0542(13) -0.0027(12) -0.0048(11) 0.0048(12)
C6 0.0506(17) 0.062(2) 0.0708(19) 0.0008(15) -0.0181(15) 0.0007(16)
C7 0.0369(14) 0.072(2) 0.0792(19) -0.0100(15) -0.0032(13) -0.0167(17)
C8 0.0579(17) 0.082(3) 0.071(2) -0.0333(17) 0.0108(15) 0.0005(18)
C9 0.0545(14) 0.062(2) 0.0488(13) -0.0183(14) 0.0016(13) 0.0044(16)
C10 0.0354(10) 0.0335(14) 0.0453(11) -0.0013(9) 0.0018(10) -0.0037(12)
C11 0.0591(16) 0.0430(18) 0.0494(13) -0.0023(14) -0.0004(13) 0.0042(13)
C12 0.069(2) 0.0369(18) 0.0694(17) -0.0075(14) 0.0181(15) 0.0062(15)
C13 0.0464(14) 0.0455(19) 0.092(2) -0.0086(12) 0.0099(16) -0.0186(19)
C14 0.0497(16) 0.054(2) 0.0654(18) -0.0037(15) -0.0079(12) -0.0150(15)
C15 0.0498(15) 0.0362(16) 0.0490(13) -0.0011(12) -0.0005(11) -0.0015(12)

loop_
_atom_type_symbol
_atom_type_description
_atom_type_scat_dispersion_real
_atom_type_scat_dispersion_imag
_atom_type_scat_source
C C 0.0033 0.0016 'International Tables Vol C Tables 4.2.6.8 and 6.1.1.4'
H H 0.0000 0.0000 'International Tables Vol C Tables 4.2.6.8 and 6.1.1.4'
N N 0.0061 0.0033 'International Tables Vol C Tables 4.2.6.8 and 6.1.1.4'
O O 0.0106 0.0060 'International Tables Vol C Tables 4.2.6.8 and 6.1.1.4'
S S 0.1246 0.1234 'International Tables Vol C Tables 4.2.6.8 and 6.1.1.4'

loop_
_geom_angle_atom_site_label_1
_geom_angle_atom_site_label_2
_geom_angle_atom_site_label_3
_geom_angle_site_symmetry_1
_geom_angle_site_symmetry_3
_geom_angle
_geom_angle_publ_flag
C2 O1 H1 . . 86.1 no
C3 O2 H2 . . 109.5 no
C1 N1 C4 . . 126.4(2) no
C1 N1 C2 . . 110.97(19) no
C4 N1 C2 . . 122.5(2) no
C1 N2 C10 . . 126.6(2) no
C1 N2 C3 . . 111.1(2) no
C10 N2 C3 . . 119.53(19) no
N1 C1 N2 . . 108.0(2) no
N1 C1 S1 . . 125.46(17) no
N2 C1 S1 . . 126.6(2) no
O1 C2 N1 . . 111.04(18) no
O1 C2 C3 . . 110.76(19) no
N1 C2 C3 . . 102.8(2) no
O1 C2 H2A . . 110.7 no
N1 C2 H2A . . 110.7 no
C3 C2 H2A . . 110.7 no
O2 C3 N2 . . 112.5(2) no
O2 C3 C2 . . 113.8(2) no
N2 C3 C2 . . 101.37(19) no
O2 C3 H3 . . 109.6 no
N2 C3 H3 . . 109.6 no
C2 C3 H3 . . 109.6 no
C9 C4 C5 . . 119.9(2) no
C9 C4 N1 . . 119.9(2) no
C5 C4 N1 . . 120.1(2) no
C6 C5 C4 . . 119.6(3) no
C6 C5 H5 . . 120.2 no
C4 C5 H5 . . 120.2 no
C7 C6 C5 . . 120.9(3) no
C7 C6 H6 . . 119.6 no
C5 C6 H6 . . 119.6 no
C6 C7 C8 . . 119.0(3) no
C6 C7 H7 . . 120.5 no
C8 C7 H7 . . 120.5 no
C7 C8 C9 . . 121.1(3) no
C7 C8 H8 . . 119.5 no
C9 C8 H8 . . 119.5 no
C4 C9 C8 . . 119.5(3) no
C4 C9 H9 . . 120.3 no
C8 C9 H9 . . 120.3 no
C15 C10 C11 . . 120.3(2) no
C15 C10 N2 . . 120.0(2) no
C11 C10 N2 . . 119.6(2) no
C12 C11 C10 . . 119.4(3) no
C12 C11 H11 . . 120.3 no
C10 C11 H11 . . 120.3 no
C13 C12 C11 . . 119.9(3) no
C13 C12 H12 . . 120.0 no
C11 C12 H12 . . 120.0 no
C14 C13 C12 . . 120.7(3) no
C14 C13 H13 . . 119.7 no
C12 C13 H13 . . 119.7 no
C15 C14 C13 . . 119.6(3) no
C15 C14 H14 . . 120.2 no
C13 C14 H14 . . 120.2 no
C14 C15 C10 . . 120.1(3) no
C14 C15 H15 . . 120.0 no
C10 C15 H15 . . 120.0 no

loop_
_geom_bond_atom_site_label_1
_geom_bond_atom_site_label_2
_geom_bond_site_symmetry_2
_geom_bond_distance
_geom_bond_publ_flag
S1 C1 . 1.669(3) no
O1 C2 . 1.427(3) no
O1 H1 . 0.9123 no
O2 C3 . 1.416(3) no
O2 H2 . 0.8200 no
N1 C1 . 1.357(3) no
N1 C4 . 1.444(3) no
N1 C2 . 1.459(3) no
N2 C1 . 1.373(3) no
N2 C10 . 1.433(3) no
N2 C3 . 1.454(3) no
C2 C3 . 1.526(4) no
C2 H2A . 0.9800 no
C3 H3 . 0.9800 no
C4 C9 . 1.374(4) no
C4 C5 . 1.396(4) no
C5 C6 . 1.394(4) no
C5 H5 . 0.9300 no
C6 C7 . 1.368(5) no
C6 H6 . 0.9300 no
C7 C8 . 1.387(5) no
C7 H7 . 0.9300 no
C8 C9 . 1.394(4) no
C8 H8 . 0.9300 no
C9 H9 . 0.9300 no
C10 C15 . 1.390(4) no
C10 C11 . 1.393(4) no
C11 C12 . 1.389(4) no
C11 H11 . 0.9300 no
C12 C13 . 1.386(6) no
C12 H12 . 0.9300 no
C13 C14 . 1.384(6) no
C13 H13 . 0.9300 no
C14 C15 . 1.384(4) no
C14 H14 . 0.9300 no
C15 H15 . 0.9300 no

loop_
_geom_hbond_atom_site_label_D
_geom_hbond_atom_site_label_H
_geom_hbond_atom_site_label_A
_geom_hbond_site_symmetry_A
_geom_hbond_distance_DH
_geom_hbond_distance_HA
_geom_hbond_distance_DA
_geom_hbond_angle_DHA
O1 H1 S1 1_565 0.91 2.41 3.261(2) 155.8
O2 H2 O1 2_665 0.82 2.13 2.930(3) 166.9

loop_
_geom_torsion_atom_site_label_1
_geom_torsion_atom_site_label_2
_geom_torsion_atom_site_label_3
_geom_torsion_atom_site_label_4
_geom_torsion_site_symmetry_1
_geom_torsion_site_symmetry_2
_geom_torsion_site_symmetry_3
_geom_torsion_site_symmetry_4
_geom_torsion
_geom_torsion_publ_flag
C4 N1 C1 N2 . . . . 170.7(2) no
C2 N1 C1 N2 . . . . -4.7(3) no
C4 N1 C1 S1 . . . . -9.7(3) no
C2 N1 C1 S1 . . . . 174.86(17) no
C10 N2 C1 N1 . . . . -172.8(2) no
C3 N2 C1 N1 . . . . -11.8(3) no
C10 N2 C1 S1 . . . . 7.7(3) no
C3 N2 C1 S1 . . . . 168.61(19) no
C1 N1 C2 O1 . . . . -100.5(2) no
C4 N1 C2 O1 . . . . 83.9(2) no
C1 N1 C2 C3 . . . . 18.0(2) no
C4 N1 C2 C3 . . . . -157.6(2) no
C1 N2 C3 O2 . . . . -99.8(2) no
C10 N2 C3 O2 . . . . 62.7(3) no
C1 N2 C3 C2 . . . . 22.0(2) no
C10 N2 C3 C2 . . . . -175.5(2) no
O1 C2 C3 O2 . . . . -143.2(2) no
N1 C2 C3 O2 . . . . 98.1(2) no
O1 C2 C3 N2 . . . . 95.8(2) no
N1 C2 C3 N2 . . . . -22.9(2) no
C1 N1 C4 C9 . . . . 128.4(3) no
C2 N1 C4 C9 . . . . -56.7(3) no
C1 N1 C4 C5 . . . . -56.2(3) no
C2 N1 C4 C5 . . . . 118.7(3) no
C9 C4 C5 C6 . . . . -1.2(4) no
N1 C4 C5 C6 . . . . -176.5(3) no
C4 C5 C6 C7 . . . . 1.3(5) no
C5 C6 C7 C8 . . . . -0.6(5) no
C6 C7 C8 C9 . . . . -0.4(5) no
C5 C4 C9 C8 . . . . 0.2(4) no
N1 C4 C9 C8 . . . . 175.6(3) no
C7 C8 C9 C4 . . . . 0.5(5) no
C1 N2 C10 C15 . . . . -112.5(3) no
C3 N2 C10 C15 . . . . 87.9(3) no
C1 N2 C10 C11 . . . . 72.9(3) no
C3 N2 C10 C11 . . . . -86.6(3) no
C15 C10 C11 C12 . . . . -0.8(4) no
N2 C10 C11 C12 . . . . 173.7(3) no
C10 C11 C12 C13 . . . . -0.9(5) no
C11 C12 C13 C14 . . . . 2.2(5) no
C12 C13 C14 C15 . . . . -1.8(5) no
C13 C14 C15 C10 . . . . 0.1(4) no
C11 C10 C15 C14 . . . . 1.2(4) no
N2 C10 C15 C14 . . . . -173.3(2) no
